data_2105862
loop_
_publ_author_name
'Dziubek, Kamil F.'
'Katrusiak, Andrzej'

_publ_section_title
;
 Structure--melting relations in isomeric dibromobenzenes
;
_journal_issue 3
_journal_name_full 'Acta Crystallographica Section B'
_journal_page_first 492
_journal_page_last 497
_journal_paper_doi 10.1107/S2052520614011445
_journal_volume 70
_journal_year 2014
_chemical_formula_moiety 'C6 H4 Br2'
_chemical_formula_sum 'C6 H4 Br2'
_chemical_formula_weight 235.89
_chemical_melting_point 278
_chemical_name_common o-dibromobenzene
_chemical_name_systematic
;
1,2-dibromobenzene
;
_space_group_IT_number 61
_symmetry_cell_setting orthorhombic
_symmetry_space_group_name_Hall '-P 2ac 2ab'
_symmetry_space_group_name_H-M 'P b c a'
_atom_sites_solution_hydrogens geom
_atom_sites_solution_primary direct
_atom_sites_solution_secondary difmap
_audit_creation_method SHELXL-97
_cell_angle_alpha 90
_cell_angle_beta 90
_cell_angle_gamma 90
_cell_formula_units_Z 8
_cell_length_a 7.6473(10)
_cell_length_b 15.1550(15)
_cell_length_c 11.5909(12)
_cell_measurement_temperature 100(2)
_cell_volume 1343.3(3)
_computing_cell_refinement 'CrysAlisPro (Agilent Technologies, 2014)'
_computing_data_collection 'CrysAlisPro (Agilent Technologies, 2014)'
_computing_data_reduction 'CrysAlisPro (Agilent Technologies, 2014); REDSHADE (Katrusiak, A. 2003)'
_computing_molecular_graphics 'DIAMOND (Crystal Impact, 1999)'
_computing_publication_material 'SHELXL-97 (Sheldrick, 1997)'
_computing_structure_refinement 'SHELXL-97 (Sheldrick, 1997)'
_computing_structure_solution 'SHELXS-97 (Sheldrick, 1997)'
_diffrn_ambient_temperature 100(2)
_diffrn_measured_fraction_theta_full 0.937
_diffrn_measured_fraction_theta_max 0.937
_diffrn_measurement_device_type 'KM-4 CCD'
_diffrn_measurement_method \w-scans
_diffrn_radiation_monochromator graphite
_diffrn_radiation_source 'fine-focus sealed tube'
_diffrn_radiation_type MoK\a
_diffrn_radiation_wavelength 0.71073
_diffrn_reflns_av_R_equivalents 0.1040
_diffrn_reflns_av_sigmaI/netI 0.0582
_diffrn_reflns_limit_h_max 10
_diffrn_reflns_limit_h_min -9
_diffrn_reflns_limit_k_max 20
_diffrn_reflns_limit_k_min -20
_diffrn_reflns_limit_l_max 15
_diffrn_reflns_limit_l_min -15
_diffrn_reflns_number 11683
_diffrn_reflns_theta_full 29.80
_diffrn_reflns_theta_max 29.80
_diffrn_reflns_theta_min 2.69
_diffrn_standards_decay_% 0
_diffrn_standards_interval_count 0
_diffrn_standards_number 0
_exptl_absorpt_coefficient_mu 11.954
_exptl_absorpt_correction_T_max 1.00000
_exptl_absorpt_correction_T_min 0.10897
_exptl_absorpt_correction_type multi-scan
_exptl_absorpt_process_details
;
CrysAlisPro (Agilent Technologies, 2014).
Empirical absorption correction using spherical harmonics,
implemented in SCALE3 ABSPACK scaling algorithm.
;
_exptl_crystal_colour colourless
_exptl_crystal_density_diffrn 2.333
_exptl_crystal_density_method 'not measured'
_exptl_crystal_description block
_exptl_crystal_F_000 880
_exptl_crystal_size_max 0.3
_exptl_crystal_size_mid 0.3
_exptl_crystal_size_min 0.3
_refine_diff_density_max 1.231
_refine_diff_density_min -2.140
_refine_ls_extinction_coef 0.0017(4)
_refine_ls_extinction_expression Fc^*^=kFc[1+0.001xFc^2^\l^3^/sin(2\q)]^-1/4^
_refine_ls_extinction_method SHELXL
_refine_ls_goodness_of_fit_ref 1.399
_refine_ls_hydrogen_treatment constr
_refine_ls_matrix_type full
_refine_ls_number_parameters 44
_refine_ls_number_reflns 1815
_refine_ls_number_restraints 0
_refine_ls_restrained_S_all 1.399
_refine_ls_R_factor_all 0.0814
_refine_ls_R_factor_gt 0.0541
_refine_ls_shift/su_max 0.000
_refine_ls_shift/su_mean 0.000
_refine_ls_structure_factor_coef Fsqd
_refine_ls_weighting_details 'calc w=1/[\s^2^(Fo^2^)+(0.0450P)^2^+0.0000P] where P=(Fo^2^+2Fc^2^)/3'
_refine_ls_weighting_scheme calc
_refine_ls_wR_factor_gt 0.1270
_refine_ls_wR_factor_ref 0.1503
_reflns_number_gt 1304
_reflns_number_total 1815
_reflns_threshold_expression >2sigma(I)
_cod_data_source_file zb5043sup1.cif
_cod_data_source_block o-dibromobenzene_100K
_cod_original_cell_volume 1343.3(2)
_cod_database_code 2105862

loop_
_symmetry_equiv_pos_as_xyz
'x, y, z'
'-x+1/2, -y, z+1/2'
'-x, y+1/2, -z+1/2'
'x+1/2, -y+1/2, -z'
'-x, -y, -z'
'x-1/2, y, -z-1/2'
'x, -y-1/2, z-1/2'
'-x-1/2, y-1/2, z'

loop_
_atom_site_type_symbol
_atom_site_label
_atom_site_fract_x
_atom_site_fract_y
_atom_site_fract_z
_atom_site_U_iso_or_equiv
_atom_site_adp_type
_atom_site_calc_flag
_atom_site_refinement_flags
_atom_site_occupancy
_atom_site_symmetry_multiplicity
Br Br1 0.21818(10) 0.43299(4) 0.47840(5) 0.0286(3) Uani d . 1 1
Br Br2 0.42670(9) 0.43161(5) 0.73435(6) 0.0320(3) Uani d . 1 1
C C1 0.2537(7) 0.3274(4) 0.5621(5) 0.0200(12) Uiso d . 1 1
C C2 0.3389(8) 0.3265(4) 0.6680(5) 0.0245(13) Uiso d . 1 1
C C3 0.3644(9) 0.2473(4) 0.7243(5) 0.0275(14) Uiso d . 1 1
H H3 0.4239 0.2461 0.7942 0.033 Uiso calc R 1 1
C C4 0.3025(9) 0.1701(5) 0.6779(6) 0.0336(15) Uiso d . 1 1
H H4 0.3191 0.1170 0.7168 0.040 Uiso calc R 1 1
C C5 0.2151(9) 0.1713(4) 0.5728(6) 0.0290(14) Uiso d . 1 1
H H5 0.1731 0.1190 0.5415 0.035 Uiso calc R 1 1
C C6 0.1909(8) 0.2494(4) 0.5153(5) 0.0226(13) Uiso d . 1 1
H H6 0.1325 0.2502 0.4450 0.027 Uiso calc R 1 1

loop_
_atom_site_aniso_label
_atom_site_aniso_U_11
_atom_site_aniso_U_22
_atom_site_aniso_U_33
_atom_site_aniso_U_12
_atom_site_aniso_U_13
_atom_site_aniso_U_23
Br1 0.0409(5) 0.0201(4) 0.0247(4) 0.0008(2) -0.0062(3) 0.0056(2)
Br2 0.0306(4) 0.0369(5) 0.0286(4) -0.0012(3) -0.0059(3) -0.0133(3)

loop_
_atom_type_symbol
_atom_type_description
_atom_type_scat_dispersion_real
_atom_type_scat_dispersion_imag
_atom_type_scat_source
C C 0.0033 0.0016 'International Tables Vol C Tables 4.2.6.8 and 6.1.1.4'
H H 0.0000 0.0000 'International Tables Vol C Tables 4.2.6.8 and 6.1.1.4'
Br Br -0.2901 2.4595 'International Tables Vol C Tables 4.2.6.8 and 6.1.1.4'

loop_
_geom_angle_atom_site_label_1
_geom_angle_atom_site_label_2
_geom_angle_atom_site_label_3
_geom_angle
C2 C1 C6 120.2(6)
C2 C1 Br1 121.8(4)
C6 C1 Br1 118.0(4)
C1 C2 C3 119.4(6)
C1 C2 Br2 121.3(4)
C3 C2 Br2 119.3(5)
C4 C3 C2 120.4(6)
C5 C4 C3 120.1(7)
C4 C5 C6 120.1(6)
C5 C6 C1 119.9(6)

loop_
_geom_bond_atom_site_label_1
_geom_bond_atom_site_label_2
_geom_bond_distance
Br1 C1 1.888(6)
Br2 C2 1.894(6)
C1 C2 1.391(8)
C1 C6 1.388(8)
C2 C3 1.377(9)
C3 C4 1.372(9)
C4 C5 1.391(9)
C5 C6 1.368(9)
